data_1515264
loop_
_publ_author_name
'Park, Jung Su'
'Bejger, Christopher'
'Larsen, Karina R.'
'Nielsen, Kent A.'
'Jana, Atanu'
'Lynch, Vincent M.'
'Jeppesen, Jan O.'
'Kim, Dongho'
'Sessler, Jonathan L.'

_publ_section_title
;
 Synthesis and recognition properties of higher order tetrathiafulvalene
 (TTF) calix[n]pyrroles (n = 4--6)
;
_journal_issue 9
_journal_name_full 'Chemical Science'
_journal_page_first 2685
_journal_paper_doi 10.1039/c2sc20636f
_journal_volume 3
_journal_year 2012
_chemical_formula_moiety 'C75 H55 N5 S20, C24 H52 N 1+, Cl 1-, 2 C5 H12, C H2 Cl2'
_chemical_formula_sum 'C110 H127 Cl3 N6 S20'
_chemical_formula_weight 2280.73
_chemical_name_systematic
;
?
;
_space_group_IT_number 62
_symmetry_cell_setting orthorhombic
_symmetry_space_group_name_Hall '-P 2ac 2n'
_symmetry_space_group_name_H-M 'P n m a'
_atom_sites_solution_hydrogens geom
_atom_sites_solution_primary direct
_atom_sites_solution_secondary difmap
_audit_creation_method SHELXL-97
_cell_angle_alpha 90.00
_cell_angle_beta 90.00
_cell_angle_gamma 90.00
_cell_formula_units_Z 4
_cell_length_a 28.3045(9)
_cell_length_b 24.6469(8)
_cell_length_c 17.5652(6)
_cell_measurement_temperature 93(2)
_cell_volume 12253.8(7)
_computing_cell_refinement 'CrystalClear (Rigaku Inc., 2008)'
_computing_data_collection 'CrystalClear (Rigaku Inc., 2008)'
_computing_data_reduction 'CrystalClear (Rigaku Inc., 2008)'
_computing_molecular_graphics 'XP SHELXTL/PC, Siemens Analytical'
_computing_structure_refinement 'XL SHELXTL/PC, Siemens Analytical'
_computing_structure_solution
;

SIR97 - Altomare A., Burla M.C., Camalli M., Cascarano G.L., Giacovazzo C.,
Guagliardi A., Moliterni A.G.G., Polidori G.,Spagna R.
;
_diffrn_ambient_temperature 93(2)
_diffrn_measured_fraction_theta_full 0.886
_diffrn_measured_fraction_theta_max 0.886
_diffrn_measurement_device_type 'Rigaku R-Axis Spider with Image Plate'
_diffrn_measurement_method \w-scans
_diffrn_radiation_monochromator graphite
_diffrn_radiation_source 'fine-focus sealed tube'
_diffrn_radiation_type CuK\a
_diffrn_radiation_wavelength 1.54180
_diffrn_reflns_av_R_equivalents 0.0000
_diffrn_reflns_av_sigmaI/netI 0.0710
_diffrn_reflns_limit_h_max 34
_diffrn_reflns_limit_h_min 0
_diffrn_reflns_limit_k_max 25
_diffrn_reflns_limit_k_min 0
_diffrn_reflns_limit_l_max 21
_diffrn_reflns_limit_l_min 0
_diffrn_reflns_number 10554
_diffrn_reflns_theta_full 70.00
_diffrn_reflns_theta_max 70.00
_diffrn_reflns_theta_min 6.72
_exptl_absorpt_coefficient_mu 4.215
_exptl_crystal_density_diffrn 1.236
_exptl_crystal_density_method 'not measured'
_exptl_crystal_F_000 4800
_refine_diff_density_max 0.755
_refine_diff_density_min -0.555
_refine_diff_density_rms 0.111
_refine_ls_extinction_method none
_refine_ls_goodness_of_fit_ref 1.651
_refine_ls_hydrogen_treatment mixed
_refine_ls_matrix_type full
_refine_ls_number_parameters 774
_refine_ls_number_reflns 10554
_refine_ls_number_restraints 1021
_refine_ls_restrained_S_all 1.630
_refine_ls_R_factor_all 0.1520
_refine_ls_R_factor_gt 0.0874
_refine_ls_shift/su_max 0.032
_refine_ls_shift/su_mean 0.004
_refine_ls_structure_factor_coef Fsqd
_refine_ls_weighting_details 'calc w=1/[\s^2^(Fo^2^)+(0.0789P)^2^+1.9557P] where P=(Fo^2^+2Fc^2^)/3'
_refine_ls_weighting_scheme calc
_refine_ls_wR_factor_gt 0.2161
_refine_ls_wR_factor_ref 0.2662
_reflns_number_gt 5599
_reflns_number_total 10554
_reflns_threshold_expression >2sigma(I)
_cod_data_source_file c2sc20636f.txt
_cod_data_source_block js417
_cod_depositor_comments
;
The following automatic conversions were performed:

'_symmetry_cell_setting' value 'Orthorhombic' changed to
'orthorhombic' according to
/usr/data/users/saulius/automatic-downloads/retrospective/RSC/lib/dictionaries/cif_core.dic
dictionary named 'cif_core.dic' version 2.4.2 from 2011-04-26.

Automatic conversion script
Id: cif_fix_values 2281 2013-09-26 08:29:07Z andrius 
;
_cod_original_sg_symbol_H-M Pnma
_cod_database_code 1515264

loop_
_symmetry_equiv_pos_as_xyz
'x, y, z'
'-x+1/2, -y, z+1/2'
'x+1/2, -y+1/2, -z+1/2'
'-x, y+1/2, -z'
'-x, -y, -z'
'x-1/2, y, -z-1/2'
'-x-1/2, y-1/2, z-1/2'
'x, -y-1/2, z'

loop_
_atom_site_label
_atom_site_type_symbol
_atom_site_fract_x
_atom_site_fract_y
_atom_site_fract_z
_atom_site_U_iso_or_equiv
_atom_site_adp_type
_atom_site_occupancy
_atom_site_symmetry_multiplicity
_atom_site_calc_flag
_atom_site_refinement_flags
_atom_site_disorder_assembly
_atom_site_disorder_group
S1 S 0.21600(5) 0.35282(8) 0.43959(9) 0.0573(5) Uani 1 1 d U . .
S2 S 0.22096(6) 0.44289(8) 0.32593(10) 0.0596(5) Uani 1 1 d U . .
S3 S 0.31032(6) 0.49299(8) 0.41119(11) 0.0687(6) Uani 1 1 d U . .
S4 S 0.30752(6) 0.40473(8) 0.52554(10) 0.0658(6) Uani 1 1 d U . .
S5 S 0.07441(6) 0.50349(8) 0.26003(10) 0.0633(6) Uani 1 1 d U . .
S6 S -0.02546(6) 0.47738(8) 0.21952(10) 0.0623(6) Uani 1 1 d U . .
S7 S -0.06230(6) 0.54646(9) 0.35933(11) 0.0743(6) Uani 1 1 d U . .
S8 S 0.03502(6) 0.56404(9) 0.41529(10) 0.0677(6) Uani 1 1 d U . .
S9 S -0.03458(5) 0.31086(8) 0.30164(9) 0.0552(5) Uani 1 1 d U . .
S10 S -0.08646(6) 0.31036(8) 0.46566(10) 0.0670(6) Uani 1 1 d U . .
Cl1 Cl 0.09702(7) 0.2500 0.11249(13) 0.0598(7) Uani 1 2 d SU . .
N1 N 0.14459(17) 0.3204(2) 0.2518(3) 0.0515(15) Uani 1 1 d U . .
H1 H 0.1260 0.3022 0.2208 0.062 Uiso 1 1 calc R . .
N2 N 0.06487(17) 0.3725(2) 0.1318(3) 0.0543(15) Uani 1 1 d U . .
H2 H 0.0748 0.3446 0.1049 0.065 Uiso 1 1 calc R . .
N3 N -0.0198(2) 0.2500 0.0960(4) 0.052(2) Uani 1 2 d SU . .
H3A H -0.0169 0.2500 0.0462 0.063 Uiso 1 2 calc SR . .
C1 C 0.1591(2) 0.3012(3) 0.3229(4) 0.0507(18) Uani 1 1 d U . .
C2 C 0.1883(2) 0.3406(3) 0.3519(3) 0.0477(17) Uani 1 1 d U . .
C3 C 0.1908(2) 0.3843(3) 0.2982(4) 0.0514(18) Uani 1 1 d U . .
C4 C 0.1628(2) 0.3714(3) 0.2355(4) 0.0526(18) Uani 1 1 d U . .
C5 C 0.2449(2) 0.4115(3) 0.4063(3) 0.0523(18) Uani 1 1 d U . .
C6 C 0.2831(2) 0.4331(3) 0.4420(4) 0.0555(18) Uani 1 1 d U . .
C7 C 0.3604(2) 0.4840(3) 0.4690(4) 0.062(2) Uani 1 1 d U . .
C8 C 0.3994(3) 0.5200(3) 0.4639(4) 0.070(2) Uani 1 1 d U . .
H8 H 0.3995 0.5492 0.4287 0.084 Uiso 1 1 calc R . .
C9 C 0.4369(3) 0.5110(4) 0.5116(5) 0.074(2) Uani 1 1 d U . .
H9 H 0.4637 0.5342 0.5087 0.088 Uiso 1 1 calc R . .
C10 C 0.4367(3) 0.4690(4) 0.5638(4) 0.070(2) Uani 1 1 d U . .
H10 H 0.4631 0.4638 0.5962 0.084 Uiso 1 1 calc R . .
C11 C 0.3979(2) 0.4343(3) 0.5691(4) 0.062(2) Uani 1 1 d U . .
H11 H 0.3977 0.4054 0.6050 0.075 Uiso 1 1 calc R . .
C12 C 0.3597(2) 0.4425(3) 0.5215(4) 0.0567(19) Uani 1 1 d U . .
C13 C 0.1480(2) 0.4028(3) 0.1666(4) 0.0528(18) Uani 1 1 d U . .
C14 C 0.1635(2) 0.3751(3) 0.0912(3) 0.062(2) Uani 1 1 d U . .
H14A H 0.1980 0.3771 0.0863 0.094 Uiso 1 1 calc R . .
H14B H 0.1488 0.3937 0.0480 0.094 Uiso 1 1 calc R . .
H14C H 0.1536 0.3370 0.0917 0.094 Uiso 1 1 calc R . .
C15 C 0.1705(2) 0.4598(3) 0.1691(4) 0.061(2) Uani 1 1 d U . .
H15A H 0.1603 0.4786 0.2154 0.091 Uiso 1 1 calc R . .
H15B H 0.1605 0.4805 0.1243 0.091 Uiso 1 1 calc R . .
H15C H 0.2050 0.4563 0.1692 0.091 Uiso 1 1 calc R . .
C16 C 0.0943(2) 0.4093(3) 0.1694(4) 0.0542(18) Uani 1 1 d U . .
C17 C 0.0650(2) 0.4454(3) 0.2049(4) 0.0512(18) Uani 1 1 d U . .
C18 C 0.0176(2) 0.4323(3) 0.1869(3) 0.0490(17) Uani 1 1 d U . .
C19 C 0.0177(2) 0.3863(3) 0.1428(3) 0.0491(17) Uani 1 1 d U . .
C20 C 0.0139(2) 0.5084(3) 0.2840(4) 0.0583(19) Uani 1 1 d U . .
C21 C -0.0012(2) 0.5360(3) 0.3442(4) 0.0584(19) Uani 1 1 d U . .
C22 C -0.0560(2) 0.5664(3) 0.4551(4) 0.0598(19) Uani 1 1 d U . .
C23 C -0.0945(2) 0.5749(3) 0.5037(4) 0.062(2) Uani 1 1 d U . .
H23 H -0.1258 0.5705 0.4853 0.074 Uiso 1 1 calc R . .
C24 C -0.0870(2) 0.5893(3) 0.5773(4) 0.061(2) Uani 1 1 d U . .
H24 H -0.1130 0.5951 0.6106 0.073 Uiso 1 1 calc R . .
C25 C -0.0412(2) 0.5955(3) 0.6036(4) 0.062(2) Uani 1 1 d U . .
H25 H -0.0361 0.6060 0.6550 0.075 Uiso 1 1 calc R . .
C26 C -0.0023(2) 0.5868(3) 0.5561(4) 0.0595(19) Uani 1 1 d U . .
H26 H 0.0290 0.5905 0.5751 0.071 Uiso 1 1 calc R . .
C27 C -0.0102(2) 0.5727(3) 0.4815(4) 0.0525(18) Uani 1 1 d U . .
C28 C -0.0208(2) 0.3527(3) 0.1052(3) 0.0489(17) Uani 1 1 d U . .
C29 C -0.0109(2) 0.3500(3) 0.0193(3) 0.061(2) Uani 1 1 d U . .
H29A H 0.0194 0.3318 0.0105 0.091 Uiso 1 1 calc R . .
H29B H -0.0096 0.3869 -0.0015 0.091 Uiso 1 1 calc R . .
H29C H -0.0362 0.3297 -0.0060 0.091 Uiso 1 1 calc R . .
C30 C -0.0686(2) 0.3805(3) 0.1177(4) 0.0598(19) Uani 1 1 d U . .
H30A H -0.0931 0.3613 0.0890 0.090 Uiso 1 1 calc R . .
H30B H -0.0668 0.4182 0.1001 0.090 Uiso 1 1 calc R . .
H30C H -0.0765 0.3799 0.1720 0.090 Uiso 1 1 calc R . .
C31 C -0.0223(2) 0.2961(3) 0.1394(4) 0.0491(17) Uani 1 1 d U . .
C32 C -0.02898(19) 0.2784(2) 0.2119(3) 0.0468(17) Uani 1 1 d U . .
C33 C -0.0506(3) 0.2500 0.3490(5) 0.046(2) Uani 1 2 d SU . .
C34 C -0.0717(3) 0.2500 0.4169(5) 0.048(2) Uani 1 2 d SU . .
C35 C -0.1180(5) 0.2775(9) 0.5387(11) 0.068(3) Uani 0.63 1 d PU . 1
C36 C -0.1393(4) 0.3074(6) 0.5946(7) 0.076(3) Uani 0.63 1 d PU . 1
H36A H -0.1385 0.3459 0.5950 0.091 Uiso 0.63 1 calc PR . 1
C37 C -0.1627(4) 0.2771(4) 0.6518(7) 0.080(3) Uani 0.63 1 d PU . 1
H37A H -0.1788 0.2958 0.6913 0.096 Uiso 0.63 1 calc PR . 1
C35A C -0.1037(9) 0.2787(16) 0.549(2) 0.069(4) Uani 0.37 1 d PU . 2
C36A C -0.1124(7) 0.3055(10) 0.6177(12) 0.072(3) Uani 0.37 1 d PU . 2
H36B H -0.1098 0.3439 0.6196 0.087 Uiso 0.37 1 calc PR . 2
C37A C -0.1245(7) 0.2781(7) 0.6815(11) 0.075(4) Uani 0.37 1 d PU . 2
H37B H -0.1330 0.2974 0.7263 0.090 Uiso 0.37 1 calc PR . 2
C38 C 0.1385(3) 0.2500 0.3560(5) 0.051(2) Uani 1 2 d SU . .
C39 C 0.0847(3) 0.2500 0.3448(5) 0.055(3) Uani 1 2 d SU . .
H39A H 0.0708 0.2197 0.3730 0.083 Uiso 0.50 1 calc PR . .
H39B H 0.0774 0.2461 0.2905 0.083 Uiso 0.50 1 calc PR . .
H39C H 0.0715 0.2842 0.3636 0.083 Uiso 0.50 1 calc PR . .
C40 C 0.1491(3) 0.2500 0.4428(5) 0.057(3) Uani 1 2 d SU . .
H40A H 0.1290 0.2231 0.4681 0.085 Uiso 0.50 1 calc PR . .
H40B H 0.1425 0.2861 0.4638 0.085 Uiso 0.50 1 calc PR . .
H40C H 0.1823 0.2408 0.4513 0.085 Uiso 0.50 1 calc PR . .
N1A N 0.3088(2) 0.2522(11) 0.2478(4) 0.056(2) Uani 0.50 1 d PDU A -1
C1A C 0.2974(3) 0.2583(12) 0.3304(4) 0.050(4) Uani 0.50 1 d PDU A -1
H1A1 H 0.2763 0.2281 0.3457 0.060 Uiso 0.50 1 calc PR A -1
H1A2 H 0.2796 0.2925 0.3375 0.060 Uiso 0.50 1 calc PR A -1
C2A C 0.3402(3) 0.2589(10) 0.3839(4) 0.058(4) Uani 0.50 1 d PDU A -1
H2A1 H 0.3586 0.2925 0.3754 0.070 Uiso 0.50 1 calc PR A -1
H2A2 H 0.3609 0.2276 0.3719 0.070 Uiso 0.50 1 calc PR A -1
C3A C 0.3253(3) 0.2559(15) 0.4680(4) 0.063(4) Uani 0.50 1 d PDU A -1
H3A1 H 0.3038 0.2866 0.4791 0.076 Uiso 0.50 1 calc PR A -1
H3A2 H 0.3074 0.2219 0.4762 0.076 Uiso 0.50 1 calc PR A -1
C4A C 0.3661(3) 0.2576(10) 0.5235(4) 0.075(4) Uani 0.50 1 d PDU A -1
H4A1 H 0.3778 0.2954 0.5270 0.090 Uiso 0.50 1 calc PR A -1
H4A2 H 0.3922 0.2351 0.5032 0.090 Uiso 0.50 1 calc PR A -1
C5A C 0.3536(4) 0.2377(7) 0.6034(6) 0.092(4) Uani 0.50 1 d PDU A -1
H5A1 H 0.3814 0.2421 0.6370 0.110 Uiso 0.50 1 calc PR A -1
H5A2 H 0.3459 0.1985 0.6011 0.110 Uiso 0.50 1 calc PR A -1
C6A C 0.3116(6) 0.2683(8) 0.6382(8) 0.145(8) Uani 0.50 1 d PDU A -1
H6A1 H 0.2820 0.2527 0.6193 0.217 Uiso 0.50 1 calc PR A -1
H6A2 H 0.3133 0.3067 0.6236 0.217 Uiso 0.50 1 calc PR A -1
H6A3 H 0.3127 0.2652 0.6937 0.217 Uiso 0.50 1 calc PR A -1
C7A C 0.3341(8) 0.3034(8) 0.2254(16) 0.053(5) Uani 0.50 1 d PDU A -1
H7A1 H 0.3373 0.3027 0.1693 0.063 Uiso 0.50 1 calc PR A -1
H7A2 H 0.3664 0.3008 0.2465 0.063 Uiso 0.50 1 calc PR A -1
C8A C 0.3152(8) 0.3594(8) 0.2465(10) 0.054(4) Uani 0.50 1 d PDU A -1
H8A1 H 0.3211 0.3658 0.3014 0.065 Uiso 0.50 1 calc PR A -1
H8A2 H 0.2806 0.3599 0.2384 0.065 Uiso 0.50 1 calc PR A -1
C9A C 0.3376(9) 0.4055(8) 0.2007(9) 0.059(4) Uani 0.50 1 d PDU A -1
H9A1 H 0.3296 0.4404 0.2253 0.070 Uiso 0.50 1 calc PR A -1
H9A2 H 0.3724 0.4014 0.2021 0.070 Uiso 0.50 1 calc PR A -1
C10A C 0.3214(7) 0.4071(9) 0.1179(8) 0.062(4) Uani 0.50 1 d PDU A -1
H10A H 0.3286 0.3716 0.0941 0.074 Uiso 0.50 1 calc PR A -1
H10B H 0.2867 0.4119 0.1168 0.074 Uiso 0.50 1 calc PR A -1
C11A C 0.3439(7) 0.4516(9) 0.0702(9) 0.075(5) Uani 0.50 1 d PDU A -1
H11A H 0.3785 0.4456 0.0684 0.089 Uiso 0.50 1 calc PR A -1
H11B H 0.3384 0.4870 0.0954 0.089 Uiso 0.50 1 calc PR A -1
C12A C 0.3251(7) 0.4545(10) -0.0114(9) 0.086(6) Uani 0.50 1 d PDU A -1
H12A H 0.3254 0.4182 -0.0341 0.129 Uiso 0.50 1 calc PR A -1
H12B H 0.3451 0.4788 -0.0416 0.129 Uiso 0.50 1 calc PR A -1
H12C H 0.2926 0.4685 -0.0109 0.129 Uiso 0.50 1 calc PR A -1
C13A C 0.2627(3) 0.2465(17) 0.2057(5) 0.073(3) Uani 0.50 1 d PDU A -1
H13A H 0.2446 0.2807 0.2114 0.088 Uiso 0.50 1 calc PR A -1
H13B H 0.2441 0.2172 0.2297 0.088 Uiso 0.50 1 calc PR A -1
C14A C 0.2679(5) 0.2340(7) 0.1207(6) 0.100(4) Uani 0.50 1 d PDU A -1
H14D H 0.3001 0.2441 0.1042 0.120 Uiso 0.50 1 calc PR A -1
H14E H 0.2642 0.1944 0.1130 0.120 Uiso 0.50 1 calc PR A -1
C15A C 0.2324(5) 0.2634(7) 0.0707(5) 0.111(4) Uani 0.50 1 d PDU A -1
H15D H 0.2002 0.2522 0.0861 0.133 Uiso 0.50 1 calc PR A -1
H15E H 0.2352 0.3028 0.0801 0.133 Uiso 0.50 1 calc PR A -1
C16A C 0.2380(4) 0.2532(13) -0.0140(5) 0.110(4) Uani 0.50 1 d PDU A -1
H16A H 0.2645 0.2275 -0.0216 0.132 Uiso 0.50 1 calc PR A -1
H16B H 0.2467 0.2878 -0.0390 0.132 Uiso 0.50 1 calc PR A -1
C17A C 0.1943(5) 0.2304(7) -0.0534(7) 0.125(5) Uani 0.50 1 d PDU A -1
H17A H 0.1898 0.1924 -0.0367 0.150 Uiso 0.50 1 calc PR A -1
H17B H 0.1664 0.2514 -0.0365 0.150 Uiso 1 2 calc SR A -1
C18A C 0.1963(6) 0.2316(10) -0.1394(7) 0.172(9) Uani 0.50 1 d PDU A -1
H18A H 0.2289 0.2385 -0.1558 0.258 Uiso 0.50 1 calc PR A -1
H18B H 0.1757 0.2606 -0.1584 0.258 Uiso 0.50 1 calc PR A -1
H18C H 0.1857 0.1966 -0.1596 0.258 Uiso 0.50 1 calc PR A -1
C19A C 0.3417(9) 0.2058(8) 0.2313(19) 0.067(6) Uani 0.50 1 d PDU A -1
H19A H 0.3720 0.2117 0.2583 0.081 Uiso 0.50 1 calc PR A -1
H19B H 0.3484 0.2045 0.1760 0.081 Uiso 0.50 1 calc PR A -1
C20A C 0.3204(9) 0.1518(8) 0.2564(11) 0.065(5) Uani 0.50 1 d PDU A -1
H20A H 0.2856 0.1537 0.2510 0.078 Uiso 0.50 1 calc PR A -1
H20B H 0.3276 0.1460 0.3110 0.078 Uiso 0.50 1 calc PR A -1
C21A C 0.3387(10) 0.1031(9) 0.2109(11) 0.066(5) Uani 0.50 1 d PDU A -1
H21A H 0.3730 0.1080 0.2015 0.079 Uiso 0.50 1 calc PR A -1
H21B H 0.3347 0.0698 0.2417 0.079 Uiso 0.50 1 calc PR A -1
C22A C 0.3138(7) 0.0955(9) 0.1349(10) 0.070(5) Uani 0.50 1 d PDU A -1
H22A H 0.2800 0.0883 0.1449 0.084 Uiso 0.50 1 calc PR A -1
H22B H 0.3158 0.1300 0.1062 0.084 Uiso 0.50 1 calc PR A -1
C23A C 0.3329(7) 0.0503(9) 0.0849(10) 0.075(5) Uani 0.50 1 d PDU A -1
H23A H 0.3318 0.0158 0.1138 0.090 Uiso 0.50 1 calc PR A -1
H23B H 0.3664 0.0580 0.0728 0.090 Uiso 0.50 1 calc PR A -1
C24A C 0.3053(7) 0.0432(10) 0.0103(9) 0.088(6) Uani 0.50 1 d PDU A -1
H24A H 0.2739 0.0285 0.0214 0.132 Uiso 0.50 1 calc PR A -1
H24B H 0.3224 0.0182 -0.0233 0.132 Uiso 0.50 1 calc PR A -1
H24C H 0.3020 0.0785 -0.0149 0.132 Uiso 0.50 1 calc PR A -1
C1D C 0.1990(4) 0.5929(5) 0.2724(7) 0.176(5) Uani 1 1 d DU . .
H1D1 H 0.2044 0.6197 0.3127 0.264 Uiso 1 1 calc R . .
H1D2 H 0.1852 0.5600 0.2945 0.264 Uiso 1 1 calc R . .
H1D3 H 0.1774 0.6080 0.2344 0.264 Uiso 1 1 calc R . .
C2D C 0.2461(3) 0.5788(4) 0.2344(6) 0.130(4) Uani 1 1 d DU . .
H2D1 H 0.2668 0.5602 0.2715 0.156 Uiso 1 1 calc R . .
H2D2 H 0.2404 0.5537 0.1913 0.156 Uiso 1 1 calc R . .
C3D C 0.2704(3) 0.6299(5) 0.2055(6) 0.160(4) Uani 1 1 d DU . .
H3D1 H 0.2496 0.6482 0.1681 0.192 Uiso 1 1 calc R . .
H3D2 H 0.2755 0.6551 0.2486 0.192 Uiso 1 1 calc R . .
C4D C 0.3168(3) 0.6173(4) 0.1688(6) 0.127(4) Uani 1 1 d DU . .
H4D1 H 0.3115 0.5940 0.1237 0.152 Uiso 1 1 calc R . .
H4D2 H 0.3368 0.5970 0.2051 0.152 Uiso 1 1 calc R . .
C5D C 0.3424(4) 0.6691(5) 0.1444(6) 0.160(5) Uani 1 1 d DU . .
H5D1 H 0.3192 0.6960 0.1273 0.240 Uiso 1 1 calc R . .
H5D2 H 0.3642 0.6607 0.1027 0.240 Uiso 1 1 calc R . .
H5D3 H 0.3602 0.6837 0.1876 0.240 Uiso 1 1 calc R . .

loop_
_atom_site_aniso_label
_atom_site_aniso_U_11
_atom_site_aniso_U_22
_atom_site_aniso_U_33
_atom_site_aniso_U_23
_atom_site_aniso_U_13
_atom_site_aniso_U_12
S1 0.0497(10) 0.0685(15) 0.0539(10) -0.0055(10) -0.0064(8) 0.0005(9)
S2 0.0542(10) 0.0615(15) 0.0631(11) -0.0023(10) -0.0042(8) -0.0019(9)
S3 0.0620(11) 0.0765(16) 0.0677(12) -0.0042(11) -0.0021(9) -0.0105(10)
S4 0.0525(10) 0.0840(16) 0.0609(11) -0.0052(11) -0.0079(8) -0.0068(10)
S5 0.0513(10) 0.0757(16) 0.0630(11) -0.0057(11) 0.0046(8) -0.0054(10)
S6 0.0497(10) 0.0764(16) 0.0609(11) -0.0031(10) 0.0008(8) 0.0006(9)
S7 0.0533(11) 0.1068(18) 0.0627(12) -0.0142(12) -0.0019(9) 0.0096(11)
S8 0.0540(10) 0.0847(17) 0.0644(12) -0.0073(11) 0.0042(9) -0.0035(10)
S9 0.0508(10) 0.0650(15) 0.0497(10) -0.0034(9) -0.0014(7) -0.0010(9)
S10 0.0675(12) 0.0765(16) 0.0570(11) -0.0043(11) 0.0065(9) 0.0011(10)
Cl1 0.0493(13) 0.070(2) 0.0598(15) 0.000 -0.0046(11) 0.000
N1 0.044(3) 0.058(4) 0.053(3) 0.006(3) -0.003(2) 0.003(3)
N2 0.049(3) 0.059(4) 0.055(3) 0.004(3) -0.002(3) 0.000(3)
N3 0.047(4) 0.072(6) 0.037(4) 0.000 -0.012(3) 0.000
C1 0.042(3) 0.059(5) 0.051(4) 0.010(4) 0.005(3) 0.004(3)
C2 0.040(3) 0.054(5) 0.049(4) -0.005(3) -0.007(3) -0.001(3)
C3 0.042(3) 0.060(5) 0.052(4) -0.008(4) -0.001(3) -0.002(3)
C4 0.045(3) 0.058(5) 0.055(4) 0.009(4) -0.001(3) 0.001(3)
C5 0.050(4) 0.051(5) 0.056(4) -0.006(3) -0.001(3) -0.005(3)
C6 0.052(4) 0.054(5) 0.061(4) -0.001(4) -0.003(3) -0.002(3)
C7 0.043(4) 0.074(5) 0.070(4) -0.026(4) 0.003(3) -0.006(4)
C8 0.066(4) 0.066(5) 0.078(5) -0.018(4) 0.005(4) -0.002(4)
C9 0.055(4) 0.082(6) 0.084(5) -0.024(5) 0.003(4) -0.006(4)
C10 0.056(4) 0.079(6) 0.076(5) -0.031(4) -0.006(4) 0.002(4)
C11 0.058(4) 0.067(5) 0.063(4) -0.025(4) 0.004(3) -0.001(4)
C12 0.053(4) 0.065(5) 0.052(4) -0.008(4) -0.008(3) -0.007(4)
C13 0.039(3) 0.059(5) 0.060(4) 0.004(4) 0.000(3) -0.001(3)
C14 0.045(4) 0.082(6) 0.061(4) -0.008(4) 0.006(3) -0.007(4)
C15 0.047(4) 0.077(6) 0.058(4) 0.010(4) 0.000(3) -0.004(4)
C16 0.051(4) 0.057(5) 0.054(4) 0.010(4) -0.001(3) -0.005(3)
C17 0.051(4) 0.051(5) 0.052(4) -0.004(3) 0.004(3) -0.004(3)
C18 0.043(3) 0.055(5) 0.049(4) -0.001(3) 0.000(3) -0.001(3)
C19 0.043(3) 0.055(5) 0.049(4) 0.008(4) -0.001(3) -0.002(3)
C20 0.060(4) 0.065(5) 0.050(4) -0.007(4) 0.000(3) -0.001(4)
C21 0.051(4) 0.080(5) 0.044(4) -0.013(4) 0.002(3) -0.009(4)
C22 0.053(4) 0.067(5) 0.060(4) -0.006(4) 0.000(3) 0.009(4)
C23 0.058(4) 0.063(5) 0.065(4) 0.002(4) 0.002(3) 0.011(4)
C24 0.056(4) 0.070(5) 0.057(4) -0.008(4) 0.002(3) 0.004(4)
C25 0.068(4) 0.059(5) 0.060(4) 0.001(4) -0.002(3) -0.008(4)
C26 0.055(4) 0.067(5) 0.056(4) -0.005(4) 0.010(3) 0.001(4)
C27 0.050(4) 0.054(5) 0.053(4) -0.003(3) 0.007(3) 0.004(3)
C28 0.043(3) 0.061(5) 0.043(3) -0.005(3) -0.001(3) 0.001(3)
C29 0.054(4) 0.079(6) 0.049(4) 0.003(4) -0.005(3) -0.005(4)
C30 0.050(4) 0.068(5) 0.061(4) 0.005(4) 0.002(3) 0.005(4)
C31 0.049(3) 0.054(5) 0.044(4) 0.003(3) 0.006(3) -0.003(3)
C32 0.040(3) 0.051(5) 0.049(4) -0.001(3) 0.006(3) 0.003(3)
C33 0.046(4) 0.047(6) 0.046(5) 0.000 -0.001(4) 0.000
C34 0.051(5) 0.055(6) 0.039(5) 0.000 0.005(4) 0.000
C35 0.067(6) 0.081(5) 0.056(5) -0.007(4) 0.014(5) 0.001(5)
C36 0.071(5) 0.086(5) 0.070(5) -0.002(4) 0.012(4) 0.001(5)
C37 0.078(5) 0.088(6) 0.074(5) -0.002(5) 0.007(5) 0.002(5)
C35A 0.068(6) 0.079(6) 0.060(6) -0.006(5) 0.017(6) 0.000(6)
C36A 0.072(6) 0.082(5) 0.063(5) -0.003(5) 0.011(5) -0.004(5)
C37A 0.074(6) 0.082(7) 0.069(6) -0.002(5) 0.004(6) 0.000(6)
C38 0.038(4) 0.063(6) 0.052(5) 0.000 0.003(4) 0.000
C39 0.038(5) 0.071(7) 0.057(6) 0.000 -0.002(4) 0.000
C40 0.053(5) 0.067(7) 0.050(5) 0.000 -0.007(4) 0.000
N1A 0.049(4) 0.065(6) 0.055(4) 0.000(10) 0.006(3) 0.006(10)
C1A 0.046(5) 0.049(9) 0.054(5) -0.006(6) -0.005(4) -0.003(6)
C2A 0.049(4) 0.057(8) 0.069(5) 0.001(6) 0.002(4) -0.005(6)
C3A 0.064(5) 0.064(8) 0.061(5) 0.000(6) -0.003(4) 0.002(6)
C4A 0.073(5) 0.081(7) 0.072(5) -0.001(6) -0.012(4) 0.007(6)
C5A 0.089(6) 0.098(8) 0.088(6) -0.003(6) -0.008(5) -0.001(6)
C6A 0.161(12) 0.143(15) 0.129(11) 0.002(10) -0.026(10) -0.001(11)
C7A 0.045(7) 0.059(8) 0.054(7) 0.008(6) 0.009(6) 0.006(6)
C8A 0.051(6) 0.059(7) 0.053(6) 0.001(6) 0.004(5) 0.012(6)
C9A 0.055(6) 0.064(7) 0.057(6) 0.002(6) 0.004(5) 0.002(6)
C10A 0.058(7) 0.064(7) 0.063(7) 0.006(6) 0.005(5) -0.001(5)
C11A 0.071(7) 0.081(8) 0.072(7) 0.010(6) 0.003(6) -0.002(6)
C12A 0.076(11) 0.109(12) 0.074(10) -0.001(10) -0.007(9) -0.003(10)
C13A 0.071(5) 0.079(7) 0.069(5) -0.001(8) -0.014(5) -0.004(8)
C14A 0.100(6) 0.097(8) 0.103(6) -0.004(6) -0.021(5) -0.002(6)
C15A 0.114(6) 0.106(7) 0.113(6) -0.003(6) -0.015(6) -0.012(6)
C16A 0.110(6) 0.115(7) 0.106(6) -0.003(7) -0.018(5) -0.006(7)
C17A 0.128(7) 0.130(9) 0.117(7) -0.005(7) -0.004(6) -0.005(6)
C18A 0.190(12) 0.171(16) 0.156(12) -0.002(12) 0.000(11) -0.003(12)
C19A 0.066(9) 0.067(9) 0.069(8) -0.006(7) 0.006(6) 0.003(7)
C20A 0.064(7) 0.065(8) 0.066(7) -0.004(6) 0.001(6) 0.001(6)
C21A 0.063(7) 0.066(7) 0.067(7) -0.007(6) 0.000(6) -0.003(6)
C22A 0.065(7) 0.070(7) 0.075(7) -0.007(6) 0.000(6) -0.003(6)
C23A 0.069(8) 0.079(8) 0.078(8) -0.009(6) -0.001(6) -0.004(6)
C24A 0.091(12) 0.097(12) 0.075(10) -0.009(10) -0.019(9) -0.010(10)
C1D 0.147(9) 0.166(11) 0.215(12) -0.018(9) 0.062(9) -0.003(8)
C2D 0.145(7) 0.119(7) 0.127(7) 0.016(6) -0.002(6) -0.028(6)
C3D 0.154(8) 0.179(9) 0.148(8) -0.024(7) 0.001(7) -0.006(7)
C4D 0.123(7) 0.120(7) 0.138(7) 0.006(6) 0.035(6) -0.001(6)
C5D 0.151(9) 0.168(11) 0.160(10) -0.006(9) 0.027(8) -0.015(8)

loop_
_atom_type_symbol
_atom_type_description
_atom_type_scat_dispersion_real
_atom_type_scat_dispersion_imag
_atom_type_scat_source
C C 0.0181 0.0091 'International Tables Vol C Tables 4.2.6.8 and 6.1.1.4'
H H 0.0000 0.0000 'International Tables Vol C Tables 4.2.6.8 and 6.1.1.4'
N N 0.0311 0.0180 'International Tables Vol C Tables 4.2.6.8 and 6.1.1.4'
S S 0.3331 0.5567 'International Tables Vol C Tables 4.2.6.8 and 6.1.1.4'
Cl Cl 0.3639 0.7018 'International Tables Vol C Tables 4.2.6.8 and 6.1.1.4'

loop_
_geom_angle_atom_site_label_1
_geom_angle_atom_site_label_2
_geom_angle_atom_site_label_3
_geom_angle
_geom_angle_site_symmetry_1
_geom_angle_site_symmetry_3
C2 S1 C5 93.3(3) . .
C5 S2 C3 92.8(3) . .
C6 S3 C7 94.0(4) . .
C12 S4 C6 94.9(3) . .
C17 S5 C20 92.3(3) . .
C18 S6 C20 92.6(3) . .
C22 S7 C21 94.9(3) . .
C27 S8 C21 95.4(3) . .
C33 S9 C32 93.3(3) . .
C35A S10 C35 14.5(12) . .
C35A S10 C34 95.5(13) . .
C35 S10 C34 94.9(7) . .
C4 N1 C1 112.4(6) . .
C4 N1 H1 123.8 . .
C1 N1 H1 123.8 . .
C19 N2 C16 110.3(6) . .
C19 N2 H2 124.8 . .
C16 N2 H2 124.8 . .
C31 N3 C31 112.1(8) . 8_565
C31 N3 H3A 124.0 . .
C31 N3 H3A 124.0 8_565 .
C2 C1 N1 105.7(6) . .
C2 C1 C38 132.9(6) . .
N1 C1 C38 121.0(6) . .
C1 C2 C3 108.5(6) . .
C1 C2 S1 135.8(6) . .
C3 C2 S1 115.2(5) . .
C4 C3 C2 108.7(6) . .
C4 C3 S2 133.4(6) . .
C2 C3 S2 117.5(5) . .
N1 C4 C3 104.8(6) . .
N1 C4 C13 122.1(6) . .
C3 C4 C13 132.8(7) . .
C6 C5 S2 120.5(5) . .
C6 C5 S1 122.6(5) . .
S2 C5 S1 116.8(4) . .
C5 C6 S3 122.6(5) . .
C5 C6 S4 122.7(5) . .
S3 C6 S4 114.7(4) . .
C12 C7 C8 121.2(7) . .
C12 C7 S3 117.9(5) . .
C8 C7 S3 120.8(7) . .
C9 C8 C7 117.6(8) . .
C9 C8 H8 121.2 . .
C7 C8 H8 121.2 . .
C8 C9 C10 121.4(8) . .
C8 C9 H9 119.3 . .
C10 C9 H9 119.3 . .
C9 C10 C11 120.5(7) . .
C9 C10 H10 119.7 . .
C11 C10 H10 119.7 . .
C12 C11 C10 119.0(8) . .
C12 C11 H11 120.5 . .
C10 C11 H11 120.5 . .
C7 C12 C11 120.2(7) . .
C7 C12 S4 115.9(5) . .
C11 C12 S4 123.9(6) . .
C4 C13 C16 107.9(5) . .
C4 C13 C15 109.4(6) . .
C16 C13 C15 108.3(6) . .
C4 C13 C14 112.5(6) . .
C16 C13 C14 110.7(5) . .
C15 C13 C14 107.9(5) . .
C13 C14 H14A 109.5 . .
C13 C14 H14B 109.5 . .
H14A C14 H14B 109.5 . .
C13 C14 H14C 109.5 . .
H14A C14 H14C 109.5 . .
H14B C14 H14C 109.5 . .
C13 C15 H15A 109.5 . .
C13 C15 H15B 109.5 . .
H15A C15 H15B 109.5 . .
C13 C15 H15C 109.5 . .
H15A C15 H15C 109.5 . .
H15B C15 H15C 109.5 . .
C17 C16 N2 106.0(6) . .
C17 C16 C13 133.3(7) . .
N2 C16 C13 120.6(6) . .
C16 C17 C18 108.9(6) . .
C16 C17 S5 133.8(5) . .
C18 C17 S5 117.1(5) . .
C19 C18 C17 108.3(6) . .
C19 C18 S6 135.4(5) . .
C17 C18 S6 116.2(5) . .
C18 C19 N2 106.4(6) . .
C18 C19 C28 134.0(6) . .
N2 C19 C28 119.6(6) . .
C21 C20 S6 122.1(5) . .
C21 C20 S5 122.4(5) . .
S6 C20 S5 115.5(4) . .
C20 C21 S8 125.5(5) . .
C20 C21 S7 120.6(5) . .
S8 C21 S7 114.0(4) . .
C27 C22 C23 120.6(6) . .
C27 C22 S7 116.5(5) . .
C23 C22 S7 123.0(5) . .
C24 C23 C22 119.8(7) . .
C24 C23 H23 120.1 . .
C22 C23 H23 120.1 . .
C23 C24 C25 119.5(7) . .
C23 C24 H24 120.2 . .
C25 C24 H24 120.2 . .
C24 C25 C26 121.5(7) . .
C24 C25 H25 119.3 . .
C26 C25 H25 119.3 . .
C27 C26 C25 118.6(6) . .
C27 C26 H26 120.7 . .
C25 C26 H26 120.7 . .
C26 C27 C22 120.0(6) . .
C26 C27 S8 123.2(5) . .
C22 C27 S8 116.8(5) . .
C19 C28 C31 110.4(5) . .
C19 C28 C30 109.0(6) . .
C31 C28 C30 109.2(5) . .
C19 C28 C29 108.7(5) . .
C31 C28 C29 110.8(5) . .
C30 C28 C29 108.7(5) . .
C28 C29 H29A 109.5 . .
C28 C29 H29B 109.5 . .
H29A C29 H29B 109.5 . .
C28 C29 H29C 109.5 . .
H29A C29 H29C 109.5 . .
H29B C29 H29C 109.5 . .
C28 C30 H30A 109.5 . .
C28 C30 H30B 109.5 . .
H30A C30 H30B 109.5 . .
C28 C30 H30C 109.5 . .
H30A C30 H30C 109.5 . .
H30B C30 H30C 109.5 . .
C32 C31 N3 105.2(7) . .
C32 C31 C28 132.1(6) . .
N3 C31 C28 122.6(5) . .
C31 C32 C32 108.7(4) . 8_565
C31 C32 S9 134.4(5) . .
C32 C32 S9 116.8(2) 8_565 .
C34 C33 S9 122.2(2) . .
C34 C33 S9 122.2(2) . 8_565
S9 C33 S9 115.5(5) . 8_565
C33 C34 S10 122.7(2) . .
C33 C34 S10 122.7(2) . 8_565
S10 C34 S10 114.7(5) . 8_565
C35 C35 C36 122.6(10) 8_565 .
C35 C35 S10 117.4(7) 8_565 .
C36 C35 S10 119.9(15) . .
C35 C36 C37 115.6(14) . .
C35 C36 H36A 122.2 . .
C37 C36 H36A 122.2 . .
C37 C37 C36 121.8(7) 8_565 .
C37 C37 H37A 119.1 8_565 .
C36 C37 H37A 119.1 . .
C36A C35A C35A 118.1(18) . 8_565
C36A C35A S10 125(3) . .
C35A C35A S10 116.9(13) 8_565 .
C37A C36A C35A 122(2) . .
C37A C36A H36B 119.2 . .
C35A C36A H36B 119.2 . .
C36A C37A C37A 120.0(13) . 8_565
C36A C37A H37B 120.0 . .
C37A C37A H37B 120.0 8_565 .
C1 C38 C1 113.7(7) . 8_565
C1 C38 C39 109.5(5) . .
C1 C38 C39 109.5(5) 8_565 .
C1 C38 C40 107.8(5) . .
C1 C38 C40 107.8(5) 8_565 .
C39 C38 C40 108.5(7) . .
C38 C39 H39A 109.5 . .
C38 C39 H39B 109.5 . .
H39A C39 H39B 109.5 . .
C38 C39 H39C 109.5 . .
H39A C39 H39C 109.5 . .
H39B C39 H39C 109.5 . .
C38 C40 H40A 109.5 . .
C38 C40 H40B 109.5 . .
H40A C40 H40B 109.5 . .
C38 C40 H40C 109.5 . .
H40A C40 H40C 109.5 . .
H40B C40 H40C 109.5 . .
C1A N1A C19A 113(2) . .
C1A N1A C7A 106(2) . .
C19A N1A C7A 107.1(7) . .
C1A N1A C13A 107.4(6) . .
C19A N1A C13A 112(2) . .
C7A N1A C13A 111(2) . .
N1A C1A C2A 115.1(7) . .
N1A C1A H1A1 108.5 . .
C2A C1A H1A1 108.5 . .
N1A C1A H1A2 108.5 . .
C2A C1A H1A2 108.5 . .
H1A1 C1A H1A2 107.5 . .
C1A C2A C3A 111.8(6) . .
C1A C2A H2A1 109.3 . .
C3A C2A H2A1 109.3 . .
C1A C2A H2A2 109.3 . .
C3A C2A H2A2 109.3 . .
H2A1 C2A H2A2 107.9 . .
C4A C3A C2A 114.1(6) . .
C4A C3A H3A1 108.7 . .
C2A C3A H3A1 108.7 . .
C4A C3A H3A2 108.7 . .
C2A C3A H3A2 108.7 . .
H3A1 C3A H3A2 107.6 . .
C3A C4A C5A 113.9(7) . .
C3A C4A H4A1 108.8 . .
C5A C4A H4A1 108.8 . .
C3A C4A H4A2 108.8 . .
C5A C4A H4A2 108.8 . .
H4A1 C4A H4A2 107.7 . .
C4A C5A C6A 112.7(7) . .
C4A C5A H5A1 109.0 . .
C6A C5A H5A1 109.1 . .
C4A C5A H5A2 109.0 . .
C6A C5A H5A2 109.0 . .
H5A1 C5A H5A2 107.8 . .
N1A C7A C8A 122.0(19) . .
N1A C7A H7A1 106.8 . .
C8A C7A H7A1 106.8 . .
N1A C7A H7A2 106.8 . .
C8A C7A H7A2 106.8 . .
H7A1 C7A H7A2 106.7 . .
C7A C8A C9A 113.6(6) . .
C7A C8A H8A1 108.9 . .
C9A C8A H8A1 108.8 . .
C7A C8A H8A2 108.9 . .
C9A C8A H8A2 108.8 . .
H8A1 C8A H8A2 107.7 . .
C10A C9A C8A 113.4(7) . .
C10A C9A H9A1 108.9 . .
C8A C9A H9A1 108.9 . .
C10A C9A H9A2 108.9 . .
C8A C9A H9A2 108.9 . .
H9A1 C9A H9A2 107.7 . .
C11A C10A C9A 114.8(7) . .
C11A C10A H10A 108.6 . .
C9A C10A H10A 108.6 . .
C11A C10A H10B 108.6 . .
C9A C10A H10B 108.6 . .
H10A C10A H10B 107.5 . .
C10A C11A C12A 113.8(7) . .
C10A C11A H11A 108.8 . .
C12A C11A H11A 108.8 . .
C10A C11A H11B 108.8 . .
C12A C11A H11B 108.8 . .
H11A C11A H11B 107.7 . .
N1A C13A C14A 114.5(8) . .
N1A C13A H13A 108.6 . .
C14A C13A H13A 108.6 . .
N1A C13A H13B 108.7 . .
C14A C13A H13B 108.6 . .
H13A C13A H13B 107.6 . .
C15A C14A C13A 113.9(8) . .
C15A C14A H14D 108.8 . .
C13A C14A H14D 108.8 . .
C15A C14A H14E 108.8 . .
C13A C14A H14E 108.8 . .
H14D C14A H14E 107.7 . .
C16A C15A C14A 114.8(8) . .
C16A C15A H15D 108.6 . .
C14A C15A H15D 108.6 . .
C16A C15A H15E 108.6 . .
C14A C15A H15E 108.6 . .
H15D C15A H15E 107.5 . .
C15A C16A C17A 114.9(7) . .
C15A C16A H16A 108.5 . .
C17A C16A H16A 108.5 . .
C15A C16A H16B 108.5 . .
C17A C16A H16B 108.5 . .
H16A C16A H16B 107.5 . .
C18A C17A C16A 114.6(8) . .
C18A C17A H17A 108.6 . .
C16A C17A H17A 108.6 . .
C18A C17A H17B 108.6 . .
C16A C17A H17B 108.6 . .
H17A C17A H17B 107.6 . .
C17A C18A H18A 109.5 . .
C17A C18A H18B 109.5 . .
H18A C18A H18B 109.5 . .
C17A C18A H18C 109.5 . .
H18A C18A H18C 109.5 . .
H18B C18A H18C 109.5 . .
N1A C19A C20A 111(2) . .
N1A C19A H19A 109.4 . .
C20A C19A H19A 109.4 . .
N1A C19A H19B 109.4 . .
C20A C19A H19B 109.4 . .
H19A C19A H19B 108.0 . .
C19A C20A C21A 113.4(7) . .
C19A C20A H20A 108.9 . .
C21A C20A H20A 108.9 . .
C19A C20A H20B 108.9 . .
C21A C20A H20B 108.9 . .
H20A C20A H20B 107.7 . .
C22A C21A C20A 113.4(7) . .
C22A C21A H21A 108.9 . .
C20A C21A H21A 108.9 . .
C22A C21A H21B 108.9 . .
C20A C21A H21B 108.9 . .
H21A C21A H21B 107.7 . .
C23A C22A C21A 115.6(7) . .
C23A C22A H22A 108.4 . .
C21A C22A H22A 108.4 . .
C23A C22A H22B 108.4 . .
C21A C22A H22B 108.4 . .
H22A C22A H22B 107.4 . .
C22A C23A C24A 113.3(7) . .
C22A C23A H23A 108.9 . .
C24A C23A H23A 108.9 . .
C22A C23A H23B 108.9 . .
C24A C23A H23B 108.9 . .
H23A C23A H23B 107.7 . .
C2D C1D H1D1 109.5 . .
C2D C1D H1D2 109.5 . .
H1D1 C1D H1D2 109.5 . .
C2D C1D H1D3 109.5 . .
H1D1 C1D H1D3 109.5 . .
H1D2 C1D H1D3 109.5 . .
C3D C2D C1D 110.5(8) . .
C3D C2D H2D1 109.5 . .
C1D C2D H2D1 109.5 . .
C3D C2D H2D2 109.5 . .
C1D C2D H2D2 109.5 . .
H2D1 C2D H2D2 108.1 . .
C4D C3D C2D 111.7(9) . .
C4D C3D H3D1 109.3 . .
C2D C3D H3D1 109.3 . .
C4D C3D H3D2 109.3 . .
C2D C3D H3D2 109.3 . .
H3D1 C3D H3D2 107.9 . .
C3D C4D C5D 111.4(8) . .
C3D C4D H4D1 109.3 . .
C5D C4D H4D1 109.4 . .
C3D C4D H4D2 109.3 . .
C5D C4D H4D2 109.3 . .
H4D1 C4D H4D2 108.0 . .
C4D C5D H5D1 109.5 . .
C4D C5D H5D2 109.5 . .
H5D1 C5D H5D2 109.5 . .
C4D C5D H5D3 109.5 . .
H5D1 C5D H5D3 109.5 . .
H5D2 C5D H5D3 109.5 . .

loop_
_geom_bond_atom_site_label_1
_geom_bond_atom_site_label_2
_geom_bond_distance
_geom_bond_site_symmetry_2
S1 C2 1.754(6) .
S1 C5 1.761(7) .
S2 C5 1.748(7) .
S2 C3 1.746(7) .
S3 C6 1.751(7) .
S3 C7 1.758(7) .
S4 C12 1.747(7) .
S4 C6 1.766(7) .
S5 C17 1.748(7) .
S5 C20 1.769(7) .
S6 C18 1.747(7) .
S6 C20 1.762(7) .
S7 C22 1.762(7) .
S7 C21 1.769(6) .
S8 C27 1.742(6) .
S8 C21 1.757(6) .
S9 C33 1.774(5) .
S9 C32 1.775(6) .
S10 C35A 1.72(4) .
S10 C35 1.760(19) .
S10 C34 1.767(5) .
N1 C4 1.390(8) .
N1 C1 1.396(7) .
N1 H1 0.8800 .
N2 C19 1.391(7) .
N2 C16 1.399(7) .
N2 H2 0.8800 .
N3 C31 1.370(7) .
N3 C31 1.370(7) 8_565
N3 H3A 0.8800 .
C1 C2 1.373(8) .
C1 C38 1.507(8) .
C2 C3 1.434(8) .
C3 C4 1.393(8) .
C4 C13 1.496(8) .
C5 C6 1.357(8) .
C7 C12 1.377(9) .
C7 C8 1.417(9) .
C8 C9 1.372(9) .
C8 H8 0.9500 .
C9 C10 1.382(10) .
C9 H9 0.9500 .
C10 C11 1.396(9) .
C10 H10 0.9500 .
C11 C12 1.383(8) .
C11 H11 0.9500 .
C13 C16 1.529(8) .
C13 C15 1.542(8) .
C13 C14 1.555(8) .
C14 H14A 0.9800 .
C14 H14B 0.9800 .
C14 H14C 0.9800 .
C15 H15A 0.9800 .
C15 H15B 0.9800 .
C15 H15C 0.9800 .
C16 C17 1.368(8) .
C17 C18 1.415(8) .
C18 C19 1.372(8) .
C19 C28 1.520(8) .
C20 C21 1.328(8) .
C22 C27 1.385(8) .
C22 C23 1.401(8) .
C23 C24 1.358(8) .
C23 H23 0.9500 .
C24 C25 1.385(8) .
C24 H24 0.9500 .
C25 C26 1.399(8) .
C25 H25 0.9500 .
C26 C27 1.375(8) .
C26 H26 0.9500 .
C28 C31 1.519(9) .
C28 C30 1.534(8) .
C28 C29 1.536(8) .
C29 H29A 0.9800 .
C29 H29B 0.9800 .
C29 H29C 0.9800 .
C30 H30A 0.9800 .
C30 H30B 0.9800 .
C30 H30C 0.9800 .
C31 C32 1.359(8) .
C32 C32 1.400(12) 8_565
C33 C34 1.334(10) .
C33 S9 1.774(5) 8_565
C34 S10 1.767(5) 8_565
C35 C35 1.35(4) 8_565
C35 C36 1.37(2) .
C36 C37 1.417(15) .
C36 H36A 0.9500 .
C37 C37 1.34(2) 8_565
C37 H37A 0.9500 .
C35A C36A 1.40(4) .
C35A C35A 1.41(8) 8_565
C36A C37A 1.35(2) .
C36A H36B 0.9500 .
C37A C37A 1.39(4) 8_565
C37A H37B 0.9500 .
C38 C1 1.507(8) 8_565
C38 C39 1.536(10) .
C38 C40 1.553(11) .
C39 H39A 0.9800 .
C39 H39B 0.9800 .
C39 H39C 0.9800 .
C40 H40A 0.9800 .
C40 H40B 0.9800 .
C40 H40C 0.9800 .
N1A C1A 1.496(7) .
N1A C19A 1.503(8) .
N1A C7A 1.503(8) .
N1A C13A 1.506(7) .
C1A C2A 1.534(6) .
C1A H1A1 0.9900 .
C1A H1A2 0.9900 .
C2A C3A 1.537(6) .
C2A H2A1 0.9900 .
C2A H2A2 0.9900 .
C3A C4A 1.513(7) .
C3A H3A1 0.9900 .
C3A H3A2 0.9900 .
C4A C5A 1.530(7) .
C4A H4A1 0.9900 .
C4A H4A2 0.9900 .
C5A C6A 1.535(7) .
C5A H5A1 0.9900 .
C5A H5A2 0.9900 .
C6A H6A1 0.9800 .
C6A H6A2 0.9800 .
C6A H6A3 0.9800 .
C7A C8A 1.525(7) .
C7A H7A1 0.9900 .
C7A H7A2 0.9900 .
C8A C9A 1.529(7) .
C8A H8A1 0.9900 .
C8A H8A2 0.9900 .
C9A C10A 1.526(7) .
C9A H9A1 0.9900 .
C9A H9A2 0.9900 .
C10A C11A 1.521(7) .
C10A H10A 0.9900 .
C10A H10B 0.9900 .
C11A C12A 1.532(7) .
C11A H11A 0.9900 .
C11A H11B 0.9900 .
C12A H12A 0.9800 .
C12A H12B 0.9800 .
C12A H12C 0.9800 .
C13A C14A 1.532(7) .
C13A H13A 0.9900 .
C13A H13B 0.9900 .
C14A C15A 1.517(7) .
C14A H14D 0.9900 .
C14A H14E 0.9900 .
C15A C16A 1.516(7) .
C15A H15D 0.9900 .
C15A H15E 0.9900 .
C16A C17A 1.524(8) .
C16A H16A 0.9900 .
C16A H16B 0.9900 .
C17A C18A 1.511(7) .
C17A H17A 0.9900 .
C17A H17B 0.9900 .
C18A H18A 0.9800 .
C18A H18B 0.9800 .
C18A H18C 0.9800 .
C19A C20A 1.526(7) .
C19A H19A 0.9900 .
C19A H19B 0.9900 .
C20A C21A 1.532(7) .
C20A H20A 0.9900 .
C20A H20B 0.9900 .
C21A C22A 1.521(7) .
C21A H21A 0.9900 .
C21A H21B 0.9900 .
C22A C23A 1.519(7) .
C22A H22A 0.9900 .
C22A H22B 0.9900 .
C23A C24A 1.537(7) .
C23A H23A 0.9900 .
C23A H23B 0.9900 .
C24A H24A 0.9800 .
C24A H24B 0.9800 .
C24A H24C 0.9800 .
C1D C2D 1.530(8) .
C1D H1D1 0.9800 .
C1D H1D2 0.9800 .
C1D H1D3 0.9800 .
C2D C3D 1.522(8) .
C2D H2D1 0.9900 .
C2D H2D2 0.9900 .
C3D C4D 1.496(8) .
C3D H3D1 0.9900 .
C3D H3D2 0.9900 .
C4D C5D 1.529(8) .
C4D H4D1 0.9900 .
C4D H4D2 0.9900 .
C5D H5D1 0.9800 .
C5D H5D2 0.9800 .
C5D H5D3 0.9800 .

loop_
_geom_torsion_atom_site_label_1
_geom_torsion_atom_site_label_2
_geom_torsion_atom_site_label_3
_geom_torsion_atom_site_label_4
_geom_torsion
_geom_torsion_site_symmetry_1
_geom_torsion_site_symmetry_4
C4 N1 C1 C2 -1.5(7) . .
C4 N1 C1 C38 172.1(6) . .
N1 C1 C2 C3 0.9(7) . .
C38 C1 C2 C3 -171.5(7) . .
N1 C1 C2 S1 171.7(5) . .
C38 C1 C2 S1 -0.7(12) . .
C5 S1 C2 C1 177.4(7) . .
C5 S1 C2 C3 -12.2(5) . .
C1 C2 C3 C4 -0.1(7) . .
S1 C2 C3 C4 -173.1(4) . .
C1 C2 C3 S2 173.5(4) . .
S1 C2 C3 S2 0.6(6) . .
C5 S2 C3 C4 -176.8(6) . .
C5 S2 C3 C2 11.5(5) . .
C1 N1 C4 C3 1.4(7) . .
C1 N1 C4 C13 -173.2(5) . .
C2 C3 C4 N1 -0.7(7) . .
S2 C3 C4 N1 -173.0(5) . .
C2 C3 C4 C13 173.0(6) . .
S2 C3 C4 C13 0.7(11) . .
C3 S2 C5 C6 161.7(6) . .
C3 S2 C5 S1 -20.4(4) . .
C2 S1 C5 C6 -161.3(6) . .
C2 S1 C5 S2 20.8(4) . .
S2 C5 C6 S3 0.5(8) . .
S1 C5 C6 S3 -177.2(3) . .
S2 C5 C6 S4 177.5(4) . .
S1 C5 C6 S4 -0.3(8) . .
C7 S3 C6 C5 -167.7(6) . .
C7 S3 C6 S4 15.2(4) . .
C12 S4 C6 C5 166.8(6) . .
C12 S4 C6 S3 -16.1(4) . .
C6 S3 C7 C12 -8.2(6) . .
C6 S3 C7 C8 174.5(6) . .
C12 C7 C8 C9 1.8(10) . .
S3 C7 C8 C9 179.0(5) . .
C7 C8 C9 C10 -1.0(11) . .
C8 C9 C10 C11 0.2(11) . .
C9 C10 C11 C12 -0.1(10) . .
C8 C7 C12 C11 -1.8(10) . .
S3 C7 C12 C11 -179.0(5) . .
C8 C7 C12 S4 175.6(5) . .
S3 C7 C12 S4 -1.7(8) . .
C10 C11 C12 C7 0.9(10) . .
C10 C11 C12 S4 -176.3(5) . .
C6 S4 C12 C7 10.5(6) . .
C6 S4 C12 C11 -172.2(6) . .
N1 C4 C13 C16 56.7(8) . .
C3 C4 C13 C16 -116.2(8) . .
N1 C4 C13 C15 174.3(5) . .
C3 C4 C13 C15 1.5(9) . .
N1 C4 C13 C14 -65.7(7) . .
C3 C4 C13 C14 121.5(8) . .
C19 N2 C16 C17 1.1(7) . .
C19 N2 C16 C13 179.5(5) . .
C4 C13 C16 C17 83.9(9) . .
C15 C13 C16 C17 -34.4(10) . .
C14 C13 C16 C17 -152.6(7) . .
C4 C13 C16 N2 -94.0(7) . .
C15 C13 C16 N2 147.7(6) . .
C14 C13 C16 N2 29.5(8) . .
N2 C16 C17 C18 -2.3(7) . .
C13 C16 C17 C18 179.6(7) . .
N2 C16 C17 S5 -177.8(5) . .
C13 C16 C17 S5 4.1(12) . .
C20 S5 C17 C16 -172.0(7) . .
C20 S5 C17 C18 12.8(5) . .
C16 C17 C18 C19 2.7(8) . .
S5 C17 C18 C19 179.1(4) . .
C16 C17 C18 S6 -174.2(5) . .
S5 C17 C18 S6 2.2(7) . .
C20 S6 C18 C19 168.3(7) . .
C20 S6 C18 C17 -15.9(5) . .
C17 C18 C19 N2 -1.9(7) . .
S6 C18 C19 N2 174.1(5) . .
C17 C18 C19 C28 -179.3(7) . .
S6 C18 C19 C28 -3.2(12) . .
C16 N2 C19 C18 0.5(7) . .
C16 N2 C19 C28 178.4(5) . .
C18 S6 C20 C21 -158.4(7) . .
C18 S6 C20 S5 25.0(4) . .
C17 S5 C20 C21 159.4(7) . .
C17 S5 C20 S6 -24.0(4) . .
S6 C20 C21 S8 175.1(4) . .
S5 C20 C21 S8 -8.6(10) . .
S6 C20 C21 S7 -3.9(9) . .
S5 C20 C21 S7 172.4(4) . .
C27 S8 C21 C20 -163.0(7) . .
C27 S8 C21 S7 16.0(5) . .
C22 S7 C21 C20 164.7(7) . .
C22 S7 C21 S8 -14.4(5) . .
C21 S7 C22 C27 6.5(6) . .
C21 S7 C22 C23 -172.5(6) . .
C27 C22 C23 C24 0.0(11) . .
S7 C22 C23 C24 178.9(6) . .
C22 C23 C24 C25 0.0(11) . .
C23 C24 C25 C26 -0.6(11) . .
C24 C25 C26 C27 1.2(11) . .
C25 C26 C27 C22 -1.2(10) . .
C25 C26 C27 S8 176.6(5) . .
C23 C22 C27 C26 0.6(11) . .
S7 C22 C27 C26 -178.4(6) . .
C23 C22 C27 S8 -177.3(6) . .
S7 C22 C27 S8 3.7(8) . .
C21 S8 C27 C26 170.3(6) . .
C21 S8 C27 C22 -11.9(6) . .
C18 C19 C28 C31 -115.6(8) . .
N2 C19 C28 C31 67.4(7) . .
C18 C19 C28 C30 4.4(10) . .
N2 C19 C28 C30 -172.7(5) . .
C18 C19 C28 C29 122.7(7) . .
N2 C19 C28 C29 -54.4(8) . .
C31 N3 C31 C32 -3.0(9) 8_565 .
C31 N3 C31 C28 -179.5(3) 8_565 .
C19 C28 C31 C32 58.2(8) . .
C30 C28 C31 C32 -61.7(8) . .
C29 C28 C31 C32 178.7(6) . .
C19 C28 C31 N3 -126.4(6) . .
C30 C28 C31 N3 113.7(6) . .
C29 C28 C31 N3 -5.9(8) . .
N3 C31 C32 C32 1.8(5) . 8_565
C28 C31 C32 C32 177.8(5) . 8_565
N3 C31 C32 S9 178.4(5) . .
C28 C31 C32 S9 -5.6(11) . .
C33 S9 C32 C31 171.6(6) . .
C33 S9 C32 C32 -12.0(3) . 8_565
C32 S9 C33 C34 -162.0(7) . .
C32 S9 C33 S9 20.3(5) . 8_565
S9 C33 C34 S10 0.9(11) . .
S9 C33 C34 S10 178.4(4) 8_565 .
S9 C33 C34 S10 -178.4(4) . 8_565
S9 C33 C34 S10 -0.9(11) 8_565 8_565
C35A S10 C34 C33 -172.6(11) . .
C35 S10 C34 C33 172.9(9) . .
C35A S10 C34 S10 6.8(10) . 8_565
C35 S10 C34 S10 -7.8(7) . 8_565
C35A S10 C35 C35 -88(7) . 8_565
C34 S10 C35 C35 4.7(4) . 8_565
C35A S10 C35 C36 89(7) . .
C34 S10 C35 C36 -178.4(11) . .
C35 C35 C36 C37 -1.7(14) 8_565 .
S10 C35 C36 C37 -178.4(10) . .
C35 C36 C37 C37 1.6(14) . 8_565
C35 S10 C35A C36A -103(8) . .
C34 S10 C35A C36A 168(2) . .
C35 S10 C35A C35A 84(7) . 8_565
C34 S10 C35A C35A -4.1(6) . 8_565
C35A C35A C36A C37A -5(3) 8_565 .
S10 C35A C36A C37A -178.0(18) . .
C35A C36A C37A C37A 6(3) . 8_565
C2 C1 C38 C1 -110.0(8) . 8_565
N1 C1 C38 C1 78.5(8) . 8_565
C2 C1 C38 C39 127.2(8) . .
N1 C1 C38 C39 -44.3(8) . .
C2 C1 C38 C40 9.4(10) . .
N1 C1 C38 C40 -162.1(6) . .
C19A N1A C1A C2A 50(3) . .
C7A N1A C1A C2A -67(3) . .
C13A N1A C1A C2A 174(2) . .
N1A C1A C2A C3A -171(2) . .
C1A C2A C3A C4A -179(2) . .
C2A C3A C4A C5A -162(2) . .
C3A C4A C5A C6A -55(2) . .
C1A N1A C7A C8A -48(2) . .
C19A N1A C7A C8A -169(3) . .
C13A N1A C7A C8A 68(2) . .
N1A C7A C8A C9A -163.8(17) . .
C7A C8A C9A C10A 72(2) . .
C8A C9A C10A C11A -178.5(17) . .
C9A C10A C11A C12A -177(2) . .
C1A N1A C13A C14A -174(2) . .
C19A N1A C13A C14A -49(3) . .
C7A N1A C13A C14A 71(3) . .
N1A C13A C14A C15A -141(2) . .
C13A C14A C15A C16A 177.8(16) . .
C14A C15A C16A C17A 123(2) . .
C15A C16A C17A C18A 167.5(18) . .
C1A N1A C19A C20A 60(2) . .
C7A N1A C19A C20A 177(2) . .
C13A N1A C19A C20A -61(3) . .
N1A C19A C20A C21A 153.0(16) . .
C19A C20A C21A C22A -82(3) . .
C20A C21A C22A C23A 175.9(18) . .
C21A C22A C23A C24A 178(2) . .
C1D C2D C3D C4D 179.3(10) . .
C2D C3D C4D C5D -176.4(9) . .
